data_7041744
loop_
_publ_author_name
'Zhang, Xin'
'Wang, Zhong-Jie'
'Chen, Shu-Guang'
'Shi, Zhen-Zhen'
'Chen, Jin-Xi'
'Zheng, He-Gen'

_publ_section_title
;
 Cd-Based metal-organic frameworks from solvothermal reactions involving
 in situ aldimine condensation and the highly sensitive detection of
 Fe(3+) ions.
;
_journal_issue 7
_journal_name_full 'Dalton transactions (Cambridge, England : 2003)'
_journal_page_first 2332
_journal_page_last 2338
_journal_paper_doi 10.1039/c6dt04675d
_journal_volume 46
_journal_year 2017
_chemical_formula_sum 'C22 H18 Cd N6 O7'
_chemical_formula_weight 590.82
_chemical_name_systematic 2
_space_group_IT_number 14
_symmetry_cell_setting monoclinic
_symmetry_space_group_name_Hall '-P 2yn'
_symmetry_space_group_name_H-M 'P 1 21/n 1'
_atom_sites_solution_hydrogens geom
_atom_sites_solution_primary direct
_atom_sites_solution_secondary difmap
_audit_creation_method SHELXL-97
_audit_update_record
;
2016-11-28 deposited with the CCDC.
2017-01-18 downloaded from the CCDC.
;
_cell_angle_alpha 90.00
_cell_angle_beta 99.1380(10)
_cell_angle_gamma 90.00
_cell_formula_units_Z 4
_cell_length_a 10.0930(5)
_cell_length_b 17.1361(8)
_cell_length_c 13.4071(6)
_cell_measurement_reflns_used 6698
_cell_measurement_temperature 296(2)
_cell_measurement_theta_max 27.520
_cell_measurement_theta_min 0.800
_cell_volume 2289.39(19)
_computing_structure_refinement 'SHELXL-97 (Sheldrick, 1997)'
_computing_structure_solution 'SHELXS-97 (Sheldrick, 1990)'
_diffrn_ambient_temperature 296(2)
_diffrn_measured_fraction_theta_full 0.997
_diffrn_measured_fraction_theta_max 0.997
_diffrn_measurement_device_type 'CCD area detector'
_diffrn_measurement_method 'phi and omega scans'
_diffrn_radiation_monochromator graphite
_diffrn_radiation_source 'fine-focus sealed tube'
_diffrn_radiation_type MoK\a
_diffrn_radiation_wavelength 0.71073
_diffrn_reflns_av_R_equivalents 0.0860
_diffrn_reflns_av_sigmaI/netI 0.0630
_diffrn_reflns_limit_h_max 8
_diffrn_reflns_limit_h_min -13
_diffrn_reflns_limit_k_max 20
_diffrn_reflns_limit_k_min -22
_diffrn_reflns_limit_l_max 17
_diffrn_reflns_limit_l_min -17
_diffrn_reflns_number 15557
_diffrn_reflns_theta_full 27.52
_diffrn_reflns_theta_max 27.52
_diffrn_reflns_theta_min 1.94
_exptl_absorpt_coefficient_mu 1.012
_exptl_absorpt_correction_T_max 0.859
_exptl_absorpt_correction_T_min 0.804
_exptl_absorpt_correction_type multi-scan
_exptl_absorpt_process_details '(North et al., 1968)'
_exptl_crystal_colour yellow
_exptl_crystal_density_diffrn 1.714
_exptl_crystal_density_method 'not measured'
_exptl_crystal_description block
_exptl_crystal_F_000 1184
_exptl_crystal_size_max 0.22
_exptl_crystal_size_mid 0.18
_exptl_crystal_size_min 0.15
_refine_diff_density_max 0.839
_refine_diff_density_min -0.963
_refine_diff_density_rms 0.091
_refine_ls_extinction_method none
_refine_ls_goodness_of_fit_ref 0.986
_refine_ls_hydrogen_treatment mixed
_refine_ls_matrix_type full
_refine_ls_number_parameters 342
_refine_ls_number_reflns 5249
_refine_ls_number_restraints 0
_refine_ls_restrained_S_all 0.986
_refine_ls_R_factor_all 0.0424
_refine_ls_R_factor_gt 0.0346
_refine_ls_shift/su_max 0.002
_refine_ls_shift/su_mean 0.000
_refine_ls_structure_factor_coef Fsqd
_refine_ls_weighting_details 'calc w=1/[\s^2^(Fo^2^)+(0.0416P)^2^+0.0000P] where P=(Fo^2^+2Fc^2^)/3'
_refine_ls_weighting_scheme calc
_refine_ls_wR_factor_gt 0.0858
_refine_ls_wR_factor_ref 0.0902
_reflns_number_gt 4296
_reflns_number_total 5249
_reflns_threshold_expression >2sigma(I)
_cod_data_source_file c6dt04675d2.cif
_cod_data_source_block 2
_cod_depositor_comments 'Adding full bibliography for 7041744--7041747.cif.'
_cod_original_sg_symbol_H-M P2(1)/n
_cod_database_code 7041744

loop_
_symmetry_equiv_pos_as_xyz
'x, y, z'
'-x+1/2, y+1/2, -z+1/2'
'-x, -y, -z'
'x-1/2, -y-1/2, z-1/2'

loop_
_atom_site_label
_atom_site_type_symbol
_atom_site_fract_x
_atom_site_fract_y
_atom_site_fract_z
_atom_site_U_iso_or_equiv
_atom_site_adp_type
_atom_site_occupancy
_atom_site_symmetry_multiplicity
_atom_site_calc_flag
_atom_site_refinement_flags
Cd1 Cd 0.183993(16) 1.053151(9) 0.749883(14) 0.03369(8) Uani 1 1 d .
O1 O 0.4390(2) 1.04041(11) 0.7666(2) 0.0570(6) Uani 1 1 d .
C19 C 0.8012(2) 1.23309(15) 0.73218(18) 0.0339(5) Uani 1 1 d .
H19 H 0.8812 1.2593 0.7293 0.041 Uiso 1 1 calc R
O5 O -0.0766(2) 1.03571(11) 0.7226(2) 0.0613(6) Uani 1 1 d .
O2 O 0.33280(17) 1.15163(12) 0.75736(16) 0.0543(6) Uani 1 1 d .
C16 C 0.5647(2) 1.15512(13) 0.74641(16) 0.0287(5) Uani 1 1 d .
C15 C 0.4385(2) 1.11312(15) 0.75755(18) 0.0343(5) Uani 1 1 d .
O4 O 0.03009(17) 1.14622(10) 0.71678(16) 0.0481(5) Uani 1 1 d .
C21 C 0.5691(2) 1.23601(14) 0.75110(18) 0.0327(5) Uani 1 1 d .
H21 H 0.4928 1.2640 0.7598 0.039 Uiso 1 1 calc R
C20 C 0.6870(2) 1.27525(15) 0.74278(18) 0.0349(5) Uani 1 1 d .
C22 C -0.0763(2) 1.10778(15) 0.72059(19) 0.0361(5) Uani 1 1 d .
N6 N 0.1824(2) 0.95564(12) 0.63926(18) 0.0437(5) Uani 1 1 d .
N2 N 0.1079(2) 0.88103(12) 0.96749(15) 0.0380(5) Uani 1 1 d .
N1 N 0.1774(2) 0.98047(12) 0.88680(16) 0.0395(5) Uani 1 1 d .
C18 C 0.7977(2) 1.15262(14) 0.72585(17) 0.0302(5) Uani 1 1 d .
C5 C 0.0655(2) 0.74331(14) 1.00184(16) 0.0360(6) Uani 1 1 d .
N4 N 0.0164(3) 0.60856(13) 1.03179(18) 0.0499(6) Uani 1 1 d .
C7 C -0.1526(3) 0.70595(13) 1.04453(18) 0.0360(5) Uani 1 1 d .
C17 C 0.6781(2) 1.11306(14) 0.73210(16) 0.0290(5) Uani 1 1 d .
H17 H 0.6744 1.0590 0.7267 0.035 Uiso 1 1 calc R
N5 N -0.2426(2) 0.64812(12) 1.06993(15) 0.0386(5) Uani 1 1 d .
C4 C 0.0214(3) 0.82152(14) 0.99442(18) 0.0370(6) Uani 1 1 d .
C3 C 0.0765(3) 0.93272(14) 0.8917(2) 0.0399(6) Uani 1 1 d .
H3 H -0.0053 0.9344 0.8487 0.048 Uiso 1 1 calc R
C9 C -0.1053(3) 0.83994(15) 1.0100(2) 0.0458(7) Uani 1 1 d .
H9 H -0.1343 0.8915 1.0034 0.055 Uiso 1 1 calc R
N3 N 0.1899(2) 0.72461(13) 0.98192(16) 0.0449(5) Uani 1 1 d .
C6 C -0.0222(3) 0.68481(14) 1.02678(18) 0.0368(6) Uani 1 1 d .
C14 C 0.2890(3) 0.91568(15) 0.6284(2) 0.0432(6) Uani 1 1 d .
H14 H 0.3758 0.9293 0.6573 0.052 Uiso 1 1 calc R
C1 C 0.2786(3) 0.95797(16) 0.9631(2) 0.0487(7) Uani 1 1 d .
H1 H 0.3625 0.9815 0.9778 0.058 Uiso 1 1 calc R
C2 C 0.2374(3) 0.89679(18) 1.0129(2) 0.0522(7) Uani 1 1 d .
H2 H 0.2864 0.8704 1.0672 0.063 Uiso 1 1 calc R
C8 C -0.1921(3) 0.78226(15) 1.0358(2) 0.0451(7) Uani 1 1 d .
H8 H -0.2776 0.7960 1.0471 0.054 Uiso 1 1 calc R
C13 C 0.0753(3) 0.91575(19) 0.5870(3) 0.0614(9) Uani 1 1 d .
H13 H -0.0142 0.9304 0.5826 0.074 Uiso 1 1 calc R
C10 C 0.2231(3) 0.65050(18) 0.9881(2) 0.0576(8) Uani 1 1 d .
H10 H 0.3072 0.6358 0.9747 0.069 Uiso 1 1 calc R
C11 C 0.1374(3) 0.59312(19) 1.0140(3) 0.0615(8) Uani 1 1 d .
H11 H 0.1672 0.5417 1.0189 0.074 Uiso 1 1 calc R
C12 C 0.1194(3) 0.85214(18) 0.5428(2) 0.0587(8) Uani 1 1 d .
H12 H 0.0675 0.8159 0.5023 0.070 Uiso 1 1 calc R
O2W O 0.9085(3) 0.40776(16) 0.6729(2) 0.0744(8) Uani 1 1 d .
O3 O 0.68738(17) 1.35447(11) 0.74770(16) 0.0522(6) Uani 1 1 d .
H3A H 0.7552 1.3714 0.7287 0.078 Uiso 1 1 calc R
O1W O 0.0860(4) 0.28894(17) 0.6339(4) 0.1294(17) Uani 1 1 d .
H2WA H 0.935(4) 0.449(2) 0.676(3) 0.068(12) Uiso 1 1 d .
H1WB H 0.087(5) 0.247(3) 0.669(4) 0.136(19) Uiso 1 1 d .
H1WA H 0.144(4) 0.285(2) 0.601(3) 0.087(14) Uiso 1 1 d .
H2WB H 0.960(5) 0.377(3) 0.653(4) 0.13(2) Uiso 1 1 d .

loop_
_atom_site_aniso_label
_atom_site_aniso_U_11
_atom_site_aniso_U_22
_atom_site_aniso_U_33
_atom_site_aniso_U_23
_atom_site_aniso_U_13
_atom_site_aniso_U_12
Cd1 0.02145(12) 0.02733(11) 0.05314(14) -0.00061(7) 0.00856(8) 0.00069(6)
O1 0.0319(11) 0.0349(10) 0.1079(19) 0.0031(10) 0.0227(12) -0.0033(9)
C19 0.0212(11) 0.0323(12) 0.0484(14) 0.0020(10) 0.0061(10) -0.0028(10)
O5 0.0358(11) 0.0352(10) 0.1181(19) 0.0096(11) 0.0280(12) 0.0079(9)
O2 0.0219(9) 0.0438(11) 0.0989(17) -0.0005(10) 0.0143(10) 0.0010(8)
C16 0.0193(11) 0.0332(11) 0.0330(12) -0.0003(9) 0.0022(9) -0.0013(10)
C15 0.0214(11) 0.0405(14) 0.0420(13) -0.0028(10) 0.0079(10) -0.0029(11)
O4 0.0204(8) 0.0414(10) 0.0832(14) 0.0059(9) 0.0104(9) 0.0010(8)
C21 0.0205(11) 0.0333(12) 0.0436(13) -0.0007(10) 0.0034(10) 0.0029(10)
C20 0.0271(13) 0.0290(12) 0.0478(14) 0.0024(10) 0.0029(11) 0.0021(10)
C22 0.0237(12) 0.0381(13) 0.0481(14) 0.0069(11) 0.0109(11) 0.0039(11)
N6 0.0334(12) 0.0421(12) 0.0559(14) -0.0113(10) 0.0082(10) 0.0025(10)
N2 0.0421(12) 0.0350(11) 0.0369(11) -0.0012(8) 0.0059(9) -0.0084(10)
N1 0.0341(11) 0.0331(10) 0.0517(13) 0.0003(9) 0.0083(10) -0.0049(10)
C18 0.0200(11) 0.0355(12) 0.0353(12) 0.0050(9) 0.0047(9) 0.0031(10)
C5 0.0392(15) 0.0396(14) 0.0294(12) 0.0024(10) 0.0057(10) -0.0022(13)
N4 0.0523(15) 0.0399(12) 0.0606(15) 0.0090(10) 0.0181(12) 0.0072(12)
C7 0.0406(14) 0.0326(12) 0.0358(13) 0.0036(9) 0.0096(11) -0.0050(11)
C17 0.0214(11) 0.0274(11) 0.0380(13) 0.0016(9) 0.0035(10) 0.0005(9)
N5 0.0353(11) 0.0391(11) 0.0422(12) 0.0088(9) 0.0081(9) -0.0014(10)
C4 0.0420(14) 0.0367(13) 0.0337(13) -0.0014(10) 0.0104(11) -0.0070(12)
C3 0.0329(13) 0.0349(12) 0.0515(16) 0.0036(11) 0.0059(12) -0.0056(11)
C9 0.0557(18) 0.0315(13) 0.0549(16) -0.0001(11) 0.0234(14) 0.0020(13)
N3 0.0378(12) 0.0485(13) 0.0487(13) 0.0047(10) 0.0081(10) -0.0006(11)
C6 0.0427(15) 0.0372(13) 0.0309(12) 0.0032(10) 0.0071(11) -0.0006(12)
C14 0.0325(14) 0.0445(14) 0.0518(16) -0.0134(12) 0.0046(12) 0.0040(13)
C1 0.0385(15) 0.0538(16) 0.0519(17) -0.0071(13) 0.0009(13) -0.0158(13)
C2 0.0510(17) 0.0615(18) 0.0392(15) 0.0036(13) -0.0078(13) -0.0133(16)
C8 0.0431(15) 0.0430(14) 0.0536(16) 0.0008(12) 0.0212(13) 0.0032(13)
C13 0.0326(15) 0.0633(18) 0.084(2) -0.0281(18) -0.0046(15) 0.0062(15)
C10 0.0450(17) 0.0607(19) 0.069(2) 0.0081(15) 0.0135(15) 0.0144(16)
C11 0.058(2) 0.0512(17) 0.079(2) 0.0141(16) 0.0245(17) 0.0135(16)
C12 0.0366(15) 0.0578(18) 0.078(2) -0.0287(16) -0.0031(15) -0.0003(15)
O2W 0.0541(15) 0.0421(13) 0.130(2) 0.0000(14) 0.0238(15) -0.0113(13)
O3 0.0360(11) 0.0268(9) 0.0941(17) -0.0027(9) 0.0118(11) -0.0010(8)
O1W 0.132(3) 0.0606(17) 0.229(4) 0.040(2) 0.132(3) 0.0241(18)

loop_
_atom_type_symbol
_atom_type_description
_atom_type_scat_dispersion_real
_atom_type_scat_dispersion_imag
_atom_type_scat_source
C C 0.0033 0.0016 'International Tables Vol C Tables 4.2.6.8 and 6.1.1.4'
H H 0.0000 0.0000 'International Tables Vol C Tables 4.2.6.8 and 6.1.1.4'
N N 0.0061 0.0033 'International Tables Vol C Tables 4.2.6.8 and 6.1.1.4'
O O 0.0106 0.0060 'International Tables Vol C Tables 4.2.6.8 and 6.1.1.4'
Cd Cd -0.8075 1.2024 'International Tables Vol C Tables 4.2.6.8 and 6.1.1.4'

loop_
_geom_angle_atom_site_label_1
_geom_angle_atom_site_label_2
_geom_angle_atom_site_label_3
_geom_angle
_geom_angle_site_symmetry_1
_geom_angle_site_symmetry_3
O4 Cd1 N1 117.05(8) . .
O4 Cd1 N6 118.27(8) . .
N1 Cd1 N6 97.52(8) . .
O4 Cd1 O2 84.90(7) . .
N1 Cd1 O2 119.30(8) . .
N6 Cd1 O2 121.68(8) . .
O4 Cd1 O1 137.81(6) . .
N1 Cd1 O1 92.36(8) . .
N6 Cd1 O1 84.00(8) . .
O2 Cd1 O1 53.48(6) . .
O4 Cd1 O5 52.99(6) . .
N1 Cd1 O5 83.72(8) . .
N6 Cd1 O5 85.44(8) . .
O2 Cd1 O5 137.84(6) . .
O1 Cd1 O5 168.15(7) . .
O4 Cd1 C15 110.98(7) . .
N1 Cd1 C15 109.12(8) . .
N6 Cd1 C15 102.27(8) . .
O2 Cd1 C15 26.68(7) . .
O1 Cd1 C15 26.94(6) . .
O5 Cd1 C15 163.68(7) . .
O4 Cd1 C22 26.84(7) . .
N1 Cd1 C22 98.91(7) . .
N6 Cd1 C22 104.67(8) . .
O2 Cd1 C22 111.45(7) . .
O1 Cd1 C22 164.65(7) . .
O5 Cd1 C22 26.41(6) . .
C15 Cd1 C22 137.79(8) . .
C15 O1 Cd1 85.29(15) . .
C18 C19 C20 120.9(2) . .
C22 O5 Cd1 83.29(16) . .
C15 O2 Cd1 99.62(15) . .
C21 C16 C17 120.2(2) . .
C21 C16 C15 120.0(2) . .
C17 C16 C15 119.9(2) . .
O1 C15 O2 121.0(2) . .
O1 C15 C16 120.0(2) . .
O2 C15 C16 119.1(2) . .
O1 C15 Cd1 67.77(14) . .
O2 C15 Cd1 53.70(12) . .
C16 C15 Cd1 169.47(17) . .
C22 O4 Cd1 100.88(15) . .
C20 C21 C16 120.2(2) . .
O3 C20 C19 122.0(2) . .
O3 C20 C21 118.4(2) . .
C19 C20 C21 119.6(2) . .
O5 C22 O4 121.7(2) . .
O5 C22 C18 120.5(2) . 1_455
O4 C22 C18 117.8(2) . 1_455
O5 C22 Cd1 70.30(15) . .
O4 C22 Cd1 52.29(12) . .
C18 C22 Cd1 164.73(18) 1_455 .
C14 N6 C13 106.2(2) . .
C14 N6 Cd1 123.26(18) . .
C13 N6 Cd1 129.32(19) . .
C3 N2 C2 107.3(2) . .
C3 N2 C4 125.6(2) . .
C2 N2 C4 127.2(2) . .
C3 N1 C1 106.0(2) . .
C3 N1 Cd1 120.89(18) . .
C1 N1 Cd1 130.64(18) . .
C19 C18 C17 119.6(2) . .
C19 C18 C22 120.1(2) . 1_655
C17 C18 C22 120.1(2) . 1_655
N3 C5 C4 120.0(2) . .
N3 C5 C6 120.7(2) . .
C4 C5 C6 119.3(2) . .
C11 N4 C6 116.9(3) . .
C8 C7 C6 119.7(2) . .
C8 C7 N5 119.9(2) . .
C6 C7 N5 120.4(2) . .
C16 C17 C18 119.6(2) . .
C14 N5 C12 106.5(2) 4_576 4_576
C14 N5 C7 126.9(2) 4_576 .
C12 N5 C7 126.5(2) 4_576 .
C9 C4 C5 120.1(2) . .
C9 C4 N2 119.9(2) . .
C5 C4 N2 119.9(2) . .
N1 C3 N2 110.8(2) . .
C4 C9 C8 120.9(2) . .
C10 N3 C5 116.7(2) . .
N4 C6 C5 120.5(2) . .
N4 C6 C7 120.1(2) . .
C5 C6 C7 119.4(2) . .
N6 C14 N5 111.5(2) . 4_675
C2 C1 N1 109.5(2) . .
C1 C2 N2 106.3(3) . .
C7 C8 C9 120.7(3) . .
C12 C13 N6 109.8(3) . .
N3 C10 C11 122.5(3) . .
N4 C11 C10 122.6(3) . .
C13 C12 N5 106.0(2) . 4_675

loop_
_geom_bond_atom_site_label_1
_geom_bond_atom_site_label_2
_geom_bond_distance
_geom_bond_site_symmetry_2
Cd1 O4 2.2214(17) .
Cd1 N1 2.228(2) .
Cd1 N6 2.233(2) .
Cd1 O2 2.2508(19) .
Cd1 O1 2.558(2) .
Cd1 O5 2.614(2) .
Cd1 C15 2.754(2) .
Cd1 C22 2.758(2) .
O1 C15 1.252(3) .
C19 C18 1.382(3) .
C19 C20 1.386(3) .
O5 C22 1.235(3) .
O2 C15 1.254(3) .
C16 C21 1.388(3) .
C16 C17 1.392(3) .
C16 C15 1.491(3) .
O4 C22 1.268(3) .
C21 C20 1.387(3) .
C20 O3 1.359(3) .
C22 C18 1.497(3) 1_455
N6 C14 1.302(3) .
N6 C13 1.374(4) .
N2 C3 1.347(3) .
N2 C2 1.378(3) .
N2 C4 1.425(3) .
N1 C3 1.316(3) .
N1 C1 1.381(4) .
C18 C17 1.398(3) .
C18 C22 1.497(3) 1_655
C5 N3 1.363(3) .
C5 C4 1.410(3) .
C5 C6 1.412(3) .
N4 C11 1.307(4) .
N4 C6 1.362(3) .
C7 C8 1.367(3) .
C7 C6 1.421(3) .
C7 N5 1.422(3) .
N5 C14 1.354(3) 4_576
N5 C12 1.382(3) 4_576
C4 C9 1.365(4) .
C9 C8 1.401(4) .
N3 C10 1.313(4) .
C14 N5 1.354(3) 4_675
C1 C2 1.344(4) .
C13 C12 1.350(4) .
C10 C11 1.390(4) .
C12 N5 1.382(3) 4_675

loop_
_geom_hbond_atom_site_label_D
_geom_hbond_atom_site_label_H
_geom_hbond_atom_site_label_A
_geom_hbond_distance_DH
_geom_hbond_distance_HA
_geom_hbond_distance_DA
_geom_hbond_angle_DHA
_geom_hbond_site_symmetry_A
O2W H2WB O1W 0.81(5) 2.02(5) 2.815(4) 166(5) 1_655
O1W H1WA N3 0.80(4) 2.38(4) 3.139(4) 159(4) 2_546
O1W H1WB O4 0.85(5) 1.96(5) 2.781(4) 160(5) 1_545
O2W H2WA O1 0.76(4) 2.08(4) 2.792(3) 156(4) 2_646
O3 H3A O2W 0.82 1.93 2.745(3) 175.2 1_565
